data_7106577
loop_
_publ_author_name
'Weina Li'
'Xuesong Li'
'Wei Zhu'
'Changxu Li'
'Dan Xu'
'Yong Ju'
'Guangtao Li'

_publ_section_title
;
 Topochemical approach to efficiently produce main-chain poly(bile acid)s
 with high molecular weights and adaptive responsive behavior
;
_journal_name_full Chem.Commun.
_journal_page_first 7728
_journal_paper_doi 10.1039/c1cc11445j
_journal_volume 47
_journal_year 2011
_chemical_absolute_configuration syn
_chemical_formula_moiety 'C29 H43 N3 O4'
_chemical_formula_sum 'C29 H43 N3 O4'
_chemical_formula_weight 497.66
_chemical_name_systematic
;
?
;
_space_group_IT_number 19
_symmetry_cell_setting orthorhombic
_symmetry_space_group_name_Hall 'P 2ac 2ab'
_symmetry_space_group_name_H-M 'P 21 21 21'
_atom_sites_solution_hydrogens geom
_atom_sites_solution_primary direct
_atom_sites_solution_secondary difmap
_audit_creation_method SHELXL-97
_cell_angle_alpha 90.00
_cell_angle_beta 90.00
_cell_angle_gamma 90.00
_cell_formula_units_Z 4
_cell_length_a 7.6587(13)
_cell_length_b 9.9078(13)
_cell_length_c 36.420(8)
_cell_measurement_reflns_used 55
_cell_measurement_temperature 295(2)
_cell_measurement_theta_max 16.17
_cell_measurement_theta_min 2.20
_cell_volume 2763.6(8)
_computing_cell_refinement 'XSCANS (Bruker, 1997)'
_computing_data_collection 'XSCANS (Bruker, 1997)'
_computing_data_reduction 'XSCANS (Bruker, 1997)'
_computing_molecular_graphics 'SHELXTL (Bruker, 1997)'
_computing_publication_material 'SHELXTL (Bruker, 1997)'
_computing_structure_refinement 'SHELXTL (Bruker, 1997)'
_computing_structure_solution 'SHELXTL (Bruker, 1997)'
_diffrn_ambient_temperature 295(2)
_diffrn_measured_fraction_theta_full 0.996
_diffrn_measured_fraction_theta_max 0.996
_diffrn_measurement_device_type 'Bruker P4'
_diffrn_measurement_method '\w scans'
_diffrn_radiation_monochromator graphite
_diffrn_radiation_source 'fine-focus sealed tube'
_diffrn_radiation_type MoK\a
_diffrn_radiation_wavelength 0.71073
_diffrn_reflns_av_R_equivalents 0.0988
_diffrn_reflns_av_sigmaI/netI 0.0746
_diffrn_reflns_limit_h_max 9
_diffrn_reflns_limit_h_min -1
_diffrn_reflns_limit_k_max 12
_diffrn_reflns_limit_k_min -1
_diffrn_reflns_limit_l_max 44
_diffrn_reflns_limit_l_min -1
_diffrn_reflns_number 3879
_diffrn_reflns_theta_full 25.52
_diffrn_reflns_theta_max 25.52
_diffrn_reflns_theta_min 2.13
_diffrn_standards_decay_% 0
_diffrn_standards_interval_count 97
_diffrn_standards_number 3
_exptl_absorpt_coefficient_mu 0.079
_exptl_absorpt_correction_type none
_exptl_crystal_colour colorless
_exptl_crystal_density_diffrn 1.196
_exptl_crystal_density_meas ?
_exptl_crystal_density_method 'not measured'
_exptl_crystal_description plate
_exptl_crystal_F_000 1080
_exptl_crystal_size_max 0.60
_exptl_crystal_size_mid 0.60
_exptl_crystal_size_min 0.20
_refine_diff_density_max 0.167
_refine_diff_density_min -0.198
_refine_diff_density_rms 0.044
_refine_ls_extinction_coef 0.00473(10)
_refine_ls_extinction_expression Fc^*^=kFc[1+0.001xFc^2^\l^3^/sin(2\q)]^-1/4^
_refine_ls_extinction_method SHELXL
_refine_ls_goodness_of_fit_ref 1.044
_refine_ls_hydrogen_treatment constr
_refine_ls_matrix_type full
_refine_ls_number_parameters 326
_refine_ls_number_reflns 2955
_refine_ls_number_restraints 0
_refine_ls_restrained_S_all 1.044
_refine_ls_R_factor_all 0.1103
_refine_ls_R_factor_gt 0.0628
_refine_ls_shift/su_max 0.001
_refine_ls_shift/su_mean 0.000
_refine_ls_structure_factor_coef Fsqd
_refine_ls_weighting_details 'calc w=1/[\s^2^(Fo^2^)+(0.0010P)^2^+2.0000P] where P=(Fo^2^+2Fc^2^)/3'
_refine_ls_weighting_scheme calc
_refine_ls_wR_factor_gt 0.1159
_refine_ls_wR_factor_ref 0.1338
_reflns_number_gt 1740
_reflns_number_total 2955
_reflns_threshold_expression I>2\s(I)
_cod_data_source_file c1cc11445j.txt
_cod_data_source_block juy-12
_cod_depositor_comments
;
The following automatic conversions were performed:

'_exptl_crystal_density_meas' value 'none' was changed to '?' - the
value is perceived as not measured.

Automatic conversion script
Id: cif_fix_values 3008 2015-01-20 13:52:24Z robertas 
;
_cod_original_cell_volume 2763.6(9)
_cod_original_sg_symbol_H-M P2(1)2(1)2(1)
_cod_database_code 7106577

loop_
_symmetry_equiv_pos_as_xyz
'x, y, z'
'-x+1/2, -y, z+1/2'
'-x, y+1/2, -z+1/2'
'x+1/2, -y+1/2, -z'

loop_
_atom_site_label
_atom_site_type_symbol
_atom_site_fract_x
_atom_site_fract_y
_atom_site_fract_z
_atom_site_U_iso_or_equiv
_atom_site_adp_type
_atom_site_occupancy
_atom_site_symmetry_multiplicity
_atom_site_calc_flag
_atom_site_refinement_flags
_atom_site_disorder_assembly
_atom_site_disorder_group
O1 O 0.0815(3) 0.8126(2) 0.28365(4) 0.0843(7) Uani 1 1 d . . .
O2 O 0.2729(2) 0.82223(17) 0.33086(4) 0.0685(6) Uani 1 1 d . . .
O3 O 0.3733(3) 0.3484(2) 0.64983(5) 0.0859(6) Uani 1 1 d . . .
O4 O 0.1517(3) 0.37444(19) 0.68958(4) 0.0779(6) Uani 1 1 d . . .
N1 N 0.0889(3) 1.0918(3) 0.27523(6) 0.0965(9) Uani 1 1 d . . .
N2 N 0.1424(4) 1.0745(3) 0.24374(7) 0.1075(10) Uani 1 1 d . . .
N3 N 0.1743(5) 1.0685(4) 0.21346(7) 0.1615(14) Uani 1 1 d . . .
C1 C 0.2031(4) 1.0245(3) 0.30281(7) 0.0744(9) Uani 1 1 d . . .
H1A H 0.3244 1.0418 0.2968 0.089 Uiso 1 1 calc R . .
H1B H 0.1803 1.0623 0.3269 0.089 Uiso 1 1 calc R . .
C2 C 0.1723(3) 0.8767(3) 0.30377(6) 0.0637(8) Uani 1 1 d . . .
C3 C 0.4373(3) 0.6419(3) 0.35548(6) 0.0603(8) Uani 1 1 d . . .
H3A H 0.4461 0.6971 0.3774 0.072 Uiso 1 1 calc R . .
H3B H 0.5347 0.6646 0.3396 0.072 Uiso 1 1 calc R . .
C4 C 0.2690(3) 0.6750(2) 0.33592(6) 0.0617(8) Uani 1 1 d . . .
H4A H 0.2692 0.6312 0.3118 0.074 Uiso 1 1 calc R . .
C5 C 0.1097(3) 0.6283(3) 0.35727(6) 0.0592(8) Uani 1 1 d . . .
H5A H 0.1011 0.6784 0.3801 0.071 Uiso 1 1 calc R . .
H5B H 0.0049 0.6454 0.3430 0.071 Uiso 1 1 calc R . .
C6 C 0.1246(3) 0.4794(3) 0.36538(6) 0.0651(8) Uani 1 1 d . . .
H6A H 0.1251 0.4304 0.3423 0.078 Uiso 1 1 calc R . .
H6B H 0.0219 0.4512 0.3790 0.078 Uiso 1 1 calc R . .
C7 C 0.2881(3) 0.4394(2) 0.38741(6) 0.0567(7) Uani 1 1 d . . .
C8 C 0.4504(3) 0.4924(3) 0.36636(6) 0.0575(7) Uani 1 1 d . . .
H8A H 0.4575 0.4407 0.3435 0.069 Uiso 1 1 calc R . .
C9 C 0.6200(3) 0.4666(3) 0.38718(6) 0.0702(9) Uani 1 1 d . . .
H9A H 0.7162 0.5075 0.3739 0.084 Uiso 1 1 calc R . .
H9B H 0.6411 0.3701 0.3884 0.084 Uiso 1 1 calc R . .
C10 C 0.6139(3) 0.5252(3) 0.42695(6) 0.0614(8) Uani 1 1 d . . .
H10A H 0.7198 0.5002 0.4399 0.074 Uiso 1 1 calc R . .
H10B H 0.6092 0.6230 0.4257 0.074 Uiso 1 1 calc R . .
C11 C 0.4557(3) 0.4732(3) 0.44818(6) 0.0496(7) Uani 1 1 d . . .
H11A H 0.4672 0.3753 0.4512 0.060 Uiso 1 1 calc R . .
C12 C 0.2853(3) 0.5025(2) 0.42709(5) 0.0475(6) Uani 1 1 d . . .
H12A H 0.2806 0.6006 0.4237 0.057 Uiso 1 1 calc R . .
C13 C 0.1237(3) 0.4647(3) 0.44899(6) 0.0719(9) Uani 1 1 d . . .
H13A H 0.1162 0.3671 0.4505 0.086 Uiso 1 1 calc R . .
H13B H 0.0211 0.4965 0.4360 0.086 Uiso 1 1 calc R . .
C14 C 0.1222(3) 0.5238(3) 0.48842(6) 0.0623(8) Uani 1 1 d . . .
H14A H 0.1114 0.6212 0.4871 0.075 Uiso 1 1 calc R . .
H14B H 0.0216 0.4892 0.5016 0.075 Uiso 1 1 calc R . .
C15 C 0.2884(3) 0.4874(2) 0.50944(6) 0.0477(6) Uani 1 1 d . . .
C16 C 0.4438(3) 0.5389(2) 0.48666(6) 0.0469(6) Uani 1 1 d . . .
H16A H 0.4227 0.6353 0.4825 0.056 Uiso 1 1 calc R . .
C17 C 0.6007(3) 0.5304(3) 0.51156(6) 0.0570(7) Uani 1 1 d . . .
H17A H 0.6870 0.5980 0.5051 0.068 Uiso 1 1 calc R . .
H17B H 0.6541 0.4418 0.5103 0.068 Uiso 1 1 calc R . .
C18 C 0.5229(3) 0.5580(3) 0.55077(6) 0.0607(8) Uani 1 1 d . . .
H18A H 0.5541 0.4858 0.5675 0.073 Uiso 1 1 calc R . .
H18B H 0.5671 0.6424 0.5605 0.073 Uiso 1 1 calc R . .
C19 C 0.3223(3) 0.5650(2) 0.54586(6) 0.0522(7) Uani 1 1 d . . .
H19A H 0.2931 0.6598 0.5413 0.063 Uiso 1 1 calc R . .
C20 C 0.2925(4) 0.2843(2) 0.38856(7) 0.0843(10) Uani 1 1 d . . .
H20A H 0.3927 0.2550 0.4022 0.126 Uiso 1 1 calc R . .
H20B H 0.2991 0.2496 0.3640 0.126 Uiso 1 1 calc R . .
H20C H 0.1883 0.2514 0.4002 0.126 Uiso 1 1 calc R . .
C21 C 0.2985(4) 0.3370(2) 0.51671(7) 0.0699(9) Uani 1 1 d . . .
H21A H 0.4044 0.3169 0.5297 0.105 Uiso 1 1 calc R . .
H21B H 0.2975 0.2891 0.4938 0.105 Uiso 1 1 calc R . .
H21C H 0.2000 0.3096 0.5312 0.105 Uiso 1 1 calc R . .
C22 C 0.2210(3) 0.5219(3) 0.58105(6) 0.0571(7) Uani 1 1 d . . .
H22A H 0.2448 0.4259 0.5853 0.069 Uiso 1 1 calc R . .
C23 C 0.0238(3) 0.5379(3) 0.57607(7) 0.0761(9) Uani 1 1 d . . .
H23A H -0.0136 0.4862 0.5552 0.114 Uiso 1 1 calc R . .
H23B H -0.0036 0.6314 0.5722 0.114 Uiso 1 1 calc R . .
H23C H -0.0352 0.5062 0.5977 0.114 Uiso 1 1 calc R . .
C24 C 0.2907(4) 0.6010(2) 0.61465(6) 0.0626(8) Uani 1 1 d . . .
H24A H 0.4163 0.5896 0.6159 0.075 Uiso 1 1 calc R . .
H24B H 0.2673 0.6962 0.6110 0.075 Uiso 1 1 calc R . .
C25 C 0.2110(4) 0.5575(3) 0.65155(6) 0.0670(8) Uani 1 1 d . . .
H25A H 0.2495 0.6192 0.6706 0.080 Uiso 1 1 calc R . .
H25B H 0.0848 0.5635 0.6500 0.080 Uiso 1 1 calc R . .
C26 C 0.2604(3) 0.4180(3) 0.66201(6) 0.0625(8) Uani 1 1 d . . .
C27 C 0.1947(4) 0.2428(3) 0.70462(7) 0.0857(10) Uani 1 1 d . . .
H27A H 0.2973 0.2493 0.7201 0.103 Uiso 1 1 calc R . .
H27B H 0.2192 0.1797 0.6849 0.103 Uiso 1 1 calc R . .
C28 C 0.0459(5) 0.1965(3) 0.72601(7) 0.0936(12) Uani 1 1 d . . .
C29 C -0.0672(5) 0.1547(4) 0.74249(9) 0.1268(16) Uani 1 1 d . . .
H29A H -0.1601 0.1204 0.7560 0.152 Uiso 1 1 calc R . .

loop_
_atom_site_aniso_label
_atom_site_aniso_U_11
_atom_site_aniso_U_22
_atom_site_aniso_U_33
_atom_site_aniso_U_23
_atom_site_aniso_U_13
_atom_site_aniso_U_12
O1 0.0993(13) 0.0942(13) 0.0593(9) 0.0007(10) -0.0291(10) -0.0185(13)
O2 0.0844(12) 0.0660(10) 0.0550(8) 0.0037(8) -0.0172(10) -0.0061(11)
O3 0.0926(12) 0.0980(13) 0.0670(10) 0.0135(11) 0.0142(11) 0.0352(12)
O4 0.0866(12) 0.0833(12) 0.0637(10) 0.0105(10) 0.0123(10) 0.0073(12)
N1 0.1097(18) 0.1086(18) 0.0712(14) 0.0088(14) -0.0005(15) 0.0397(17)
N2 0.141(2) 0.0999(18) 0.0821(15) 0.0010(15) -0.0275(17) 0.0486(19)
N3 0.226(3) 0.190(3) 0.0689(15) 0.005(2) -0.018(2) 0.116(3)
C1 0.0880(18) 0.0753(17) 0.0600(14) 0.0083(14) -0.0118(16) 0.0070(19)
C2 0.0657(16) 0.0719(17) 0.0534(13) 0.0031(13) -0.0024(14) -0.0019(15)
C3 0.0541(14) 0.0791(17) 0.0476(12) -0.0028(13) 0.0035(12) -0.0056(15)
C4 0.0785(17) 0.0610(15) 0.0456(12) -0.0045(12) -0.0069(14) -0.0036(16)
C5 0.0550(14) 0.0734(16) 0.0491(13) -0.0033(13) -0.0120(12) 0.0083(15)
C6 0.0640(14) 0.0763(17) 0.0551(13) -0.0061(14) -0.0131(13) -0.0073(16)
C7 0.0589(14) 0.0565(14) 0.0545(12) -0.0097(12) -0.0007(13) -0.0100(14)
C8 0.0558(13) 0.0637(16) 0.0529(12) -0.0148(12) 0.0024(12) 0.0050(14)
C9 0.0601(14) 0.0854(18) 0.0652(14) -0.0098(16) 0.0108(14) 0.0119(17)
C10 0.0431(12) 0.0840(18) 0.0571(13) -0.0042(15) -0.0004(12) -0.0035(15)
C11 0.0441(12) 0.0544(14) 0.0504(11) 0.0015(12) -0.0024(11) 0.0019(13)
C12 0.0443(11) 0.0473(12) 0.0509(11) 0.0010(11) -0.0011(11) -0.0035(12)
C13 0.0473(13) 0.106(2) 0.0620(14) 0.0051(17) -0.0065(13) -0.0172(17)
C14 0.0409(12) 0.0908(19) 0.0553(13) 0.0041(15) 0.0061(12) -0.0058(15)
C15 0.0446(12) 0.0476(12) 0.0507(11) 0.0023(11) 0.0000(11) -0.0022(12)
C16 0.0364(11) 0.0486(13) 0.0556(12) 0.0025(12) -0.0011(11) 0.0048(12)
C17 0.0491(13) 0.0655(15) 0.0566(13) -0.0024(13) 0.0001(12) 0.0071(14)
C18 0.0524(14) 0.0739(17) 0.0560(13) 0.0000(14) -0.0062(12) 0.0030(15)
C19 0.0544(13) 0.0466(13) 0.0555(12) 0.0086(11) -0.0012(12) -0.0045(13)
C20 0.108(2) 0.0577(16) 0.0875(18) -0.0094(15) -0.018(2) 0.0031(19)
C21 0.0840(19) 0.0588(15) 0.0670(15) 0.0004(13) 0.0046(16) -0.0085(17)
C22 0.0636(14) 0.0541(14) 0.0537(12) 0.0088(12) 0.0024(13) -0.0098(14)
C23 0.0688(16) 0.096(2) 0.0633(14) -0.0011(17) 0.0159(14) -0.0093(18)
C24 0.0726(16) 0.0604(15) 0.0547(12) 0.0003(12) 0.0029(14) 0.0013(16)
C25 0.0769(16) 0.0737(16) 0.0504(12) 0.0010(13) 0.0023(14) 0.0145(17)
C26 0.0663(16) 0.0772(17) 0.0441(11) -0.0011(13) -0.0058(13) 0.0012(16)
C27 0.115(2) 0.0762(18) 0.0663(15) 0.0157(16) -0.0129(18) -0.001(2)
C28 0.117(2) 0.102(2) 0.0621(16) 0.0213(17) 0.0062(19) -0.004(2)
C29 0.159(4) 0.139(3) 0.083(2) 0.024(2) 0.027(2) -0.029(3)

loop_
_atom_type_symbol
_atom_type_description
_atom_type_scat_dispersion_real
_atom_type_scat_dispersion_imag
_atom_type_scat_source
C C 0.0033 0.0000 'International Tables Vol C Tables 4.2.6.8 and 6.1.1.4'
H H 0.0000 0.0000 'International Tables Vol C Tables 4.2.6.8 and 6.1.1.4'
N N 0.0061 0.0000 'International Tables Vol C Tables 4.2.6.8 and 6.1.1.4'
O O 0.0106 0.0000 'International Tables Vol C Tables 4.2.6.8 and 6.1.1.4'

loop_
_geom_angle_atom_site_label_1
_geom_angle_atom_site_label_2
_geom_angle_atom_site_label_3
_geom_angle
_geom_angle_site_symmetry_1
_geom_angle_site_symmetry_3
_geom_angle_publ_flag
C2 O2 C4 118.14(19) . . ?
C26 O4 C27 114.9(2) . . ?
N2 N1 C1 111.8(2) . . ?
N3 N2 N1 171.3(4) . . ?
C2 C1 N1 111.4(2) . . ?
C2 C1 H1A 109.4 . . ?
N1 C1 H1A 109.4 . . ?
C2 C1 H1B 109.4 . . ?
N1 C1 H1B 109.4 . . ?
H1A C1 H1B 108.0 . . ?
O1 C2 O2 124.3(2) . . ?
O1 C2 C1 127.1(2) . . ?
O2 C2 C1 108.5(2) . . ?
C4 C3 C8 112.7(2) . . ?
C4 C3 H3A 109.0 . . ?
C8 C3 H3A 109.0 . . ?
C4 C3 H3B 109.0 . . ?
C8 C3 H3B 109.0 . . ?
H3A C3 H3B 107.8 . . ?
O2 C4 C3 104.9(2) . . ?
O2 C4 C5 112.5(2) . . ?
C3 C4 C5 112.25(19) . . ?
O2 C4 H4A 109.0 . . ?
C3 C4 H4A 109.0 . . ?
C5 C4 H4A 109.0 . . ?
C6 C5 C4 109.7(2) . . ?
C6 C5 H5A 109.7 . . ?
C4 C5 H5A 109.7 . . ?
C6 C5 H5B 109.7 . . ?
C4 C5 H5B 109.7 . . ?
H5A C5 H5B 108.2 . . ?
C5 C6 C7 114.5(2) . . ?
C5 C6 H6A 108.6 . . ?
C7 C6 H6A 108.6 . . ?
C5 C6 H6B 108.6 . . ?
C7 C6 H6B 108.6 . . ?
H6A C6 H6B 107.6 . . ?
C20 C7 C6 106.8(2) . . ?
C20 C7 C8 109.5(2) . . ?
C6 C7 C8 107.89(18) . . ?
C20 C7 C12 111.84(19) . . ?
C6 C7 C12 111.43(19) . . ?
C8 C7 C12 109.29(19) . . ?
C9 C8 C3 110.2(2) . . ?
C9 C8 C7 112.32(19) . . ?
C3 C8 C7 113.6(2) . . ?
C9 C8 H8A 106.7 . . ?
C3 C8 H8A 106.7 . . ?
C7 C8 H8A 106.7 . . ?
C8 C9 C10 111.9(2) . . ?
C8 C9 H9A 109.2 . . ?
C10 C9 H9A 109.2 . . ?
C8 C9 H9B 109.2 . . ?
C10 C9 H9B 109.2 . . ?
H9A C9 H9B 107.9 . . ?
C11 C10 C9 111.6(2) . . ?
C11 C10 H10A 109.3 . . ?
C9 C10 H10A 109.3 . . ?
C11 C10 H10B 109.3 . . ?
C9 C10 H10B 109.3 . . ?
H10A C10 H10B 108.0 . . ?
C10 C11 C12 110.83(17) . . ?
C10 C11 C16 111.28(19) . . ?
C12 C11 C16 108.77(17) . . ?
C10 C11 H11A 108.6 . . ?
C12 C11 H11A 108.6 . . ?
C16 C11 H11A 108.6 . . ?
C13 C12 C11 112.42(17) . . ?
C13 C12 C7 113.28(19) . . ?
C11 C12 C7 111.76(18) . . ?
C13 C12 H12A 106.3 . . ?
C11 C12 H12A 106.3 . . ?
C7 C12 H12A 106.3 . . ?
C12 C13 C14 113.5(2) . . ?
C12 C13 H13A 108.9 . . ?
C14 C13 H13A 108.9 . . ?
C12 C13 H13B 108.9 . . ?
C14 C13 H13B 108.9 . . ?
H13A C13 H13B 107.7 . . ?
C15 C14 C13 111.62(19) . . ?
C15 C14 H14A 109.3 . . ?
C13 C14 H14A 109.3 . . ?
C15 C14 H14B 109.3 . . ?
C13 C14 H14B 109.3 . . ?
H14A C14 H14B 108.0 . . ?
C21 C15 C14 111.2(2) . . ?
C21 C15 C16 112.4(2) . . ?
C14 C15 C16 107.23(17) . . ?
C21 C15 C19 109.17(18) . . ?
C14 C15 C19 116.73(19) . . ?
C16 C15 C19 99.61(17) . . ?
C17 C16 C15 105.89(17) . . ?
C17 C16 C11 118.30(18) . . ?
C15 C16 C11 113.23(18) . . ?
C17 C16 H16A 106.2 . . ?
C15 C16 H16A 106.2 . . ?
C11 C16 H16A 106.2 . . ?
C16 C17 C18 103.58(17) . . ?
C16 C17 H17A 111.0 . . ?
C18 C17 H17A 111.0 . . ?
C16 C17 H17B 111.0 . . ?
C18 C17 H17B 111.0 . . ?
H17A C17 H17B 109.0 . . ?
C19 C18 C17 106.20(18) . . ?
C19 C18 H18A 110.5 . . ?
C17 C18 H18A 110.5 . . ?
C19 C18 H18B 110.5 . . ?
C17 C18 H18B 110.5 . . ?
H18A C18 H18B 108.7 . . ?
C18 C19 C15 104.01(18) . . ?
C18 C19 C22 112.75(18) . . ?
C15 C19 C22 118.88(19) . . ?
C18 C19 H19A 106.8 . . ?
C15 C19 H19A 106.8 . . ?
C22 C19 H19A 106.8 . . ?
C7 C20 H20A 109.5 . . ?
C7 C20 H20B 109.5 . . ?
H20A C20 H20B 109.5 . . ?
C7 C20 H20C 109.5 . . ?
H20A C20 H20C 109.5 . . ?
H20B C20 H20C 109.5 . . ?
C15 C21 H21A 109.5 . . ?
C15 C21 H21B 109.5 . . ?
H21A C21 H21B 109.5 . . ?
C15 C21 H21C 109.5 . . ?
H21A C21 H21C 109.5 . . ?
H21B C21 H21C 109.5 . . ?
C23 C22 C24 112.4(2) . . ?
C23 C22 C19 111.44(19) . . ?
C24 C22 C19 109.86(19) . . ?
C23 C22 H22A 107.6 . . ?
C24 C22 H22A 107.6 . . ?
C19 C22 H22A 107.6 . . ?
C22 C23 H23A 109.5 . . ?
C22 C23 H23B 109.5 . . ?
H23A C23 H23B 109.5 . . ?
C22 C23 H23C 109.5 . . ?
H23A C23 H23C 109.5 . . ?
H23B C23 H23C 109.5 . . ?
C25 C24 C22 114.4(2) . . ?
C25 C24 H24A 108.7 . . ?
C22 C24 H24A 108.7 . . ?
C25 C24 H24B 108.7 . . ?
C22 C24 H24B 108.7 . . ?
H24A C24 H24B 107.6 . . ?
C26 C25 C24 112.6(2) . . ?
C26 C25 H25A 109.1 . . ?
C24 C25 H25A 109.1 . . ?
C26 C25 H25B 109.1 . . ?
C24 C25 H25B 109.1 . . ?
H25A C25 H25B 107.8 . . ?
O3 C26 O4 122.0(2) . . ?
O3 C26 C25 128.9(2) . . ?
O4 C26 C25 109.0(2) . . ?
O4 C27 C28 107.9(3) . . ?
O4 C27 H27A 110.1 . . ?
C28 C27 H27A 110.1 . . ?
O4 C27 H27B 110.1 . . ?
C28 C27 H27B 110.1 . . ?
H27A C27 H27B 108.4 . . ?
C29 C28 C27 176.9(4) . . ?
C28 C29 H29A 180.0 . . ?

loop_
_geom_bond_atom_site_label_1
_geom_bond_atom_site_label_2
_geom_bond_distance
_geom_bond_site_symmetry_2
_geom_bond_publ_flag
O1 C2 1.193(3) . ?
O2 C2 1.363(3) . ?
O2 C4 1.471(3) . ?
O3 C26 1.192(3) . ?
O4 C26 1.374(3) . ?
O4 C27 1.452(3) . ?
N1 N2 1.230(3) . ?
N1 C1 1.490(3) . ?
N2 N3 1.131(3) . ?
C1 C2 1.484(4) . ?
C1 H1A 0.9700 . ?
C1 H1B 0.9700 . ?
C3 C4 1.509(3) . ?
C3 C8 1.537(4) . ?
C3 H3A 0.9700 . ?
C3 H3B 0.9700 . ?
C4 C5 1.519(3) . ?
C4 H4A 0.9800 . ?
C5 C6 1.510(4) . ?
C5 H5A 0.9700 . ?
C5 H5B 0.9700 . ?
C6 C7 1.539(3) . ?
C6 H6A 0.9700 . ?
C6 H6B 0.9700 . ?
C7 C20 1.538(3) . ?
C7 C8 1.552(3) . ?
C7 C12 1.575(3) . ?
C8 C9 1.526(3) . ?
C8 H8A 0.9800 . ?
C9 C10 1.562(3) . ?
C9 H9A 0.9700 . ?
C9 H9B 0.9700 . ?
C10 C11 1.527(3) . ?
C10 H10A 0.9700 . ?
C10 H10B 0.9700 . ?
C11 C12 1.542(3) . ?
C11 C16 1.548(3) . ?
C11 H11A 0.9800 . ?
C12 C13 1.519(3) . ?
C12 H12A 0.9800 . ?
C13 C14 1.551(3) . ?
C13 H13A 0.9700 . ?
C13 H13B 0.9700 . ?
C14 C15 1.529(3) . ?
C14 H14A 0.9700 . ?
C14 H14B 0.9700 . ?
C15 C21 1.516(3) . ?
C15 C16 1.537(3) . ?
C15 C19 1.555(3) . ?
C16 C17 1.508(3) . ?
C16 H16A 0.9800 . ?
C17 C18 1.571(3) . ?
C17 H17A 0.9700 . ?
C17 H17B 0.9700 . ?
C18 C19 1.548(3) . ?
C18 H18A 0.9700 . ?
C18 H18B 0.9700 . ?
C19 C22 1.558(3) . ?
C19 H19A 0.9800 . ?
C20 H20A 0.9600 . ?
C20 H20B 0.9600 . ?
C20 H20C 0.9600 . ?
C21 H21A 0.9600 . ?
C21 H21B 0.9600 . ?
C21 H21C 0.9600 . ?
C22 C23 1.530(3) . ?
C22 C24 1.548(3) . ?
C22 H22A 0.9800 . ?
C23 H23A 0.9600 . ?
C23 H23B 0.9600 . ?
C23 H23C 0.9600 . ?
C24 C25 1.538(3) . ?
C24 H24A 0.9700 . ?
C24 H24B 0.9700 . ?
C25 C26 1.483(4) . ?
C25 H25A 0.9700 . ?
C25 H25B 0.9700 . ?
C27 C28 1.454(4) . ?
C27 H27A 0.9700 . ?
C27 H27B 0.9700 . ?
C28 C29 1.132(5) . ?
C29 H29A 0.9300 . ?
